data_4326827
loop_
_publ_author_name
'Konstantin Livanov'
'Vedichi Madhu'
'Ekambaram Balaraman'
'Linda J. W. Shimon'
'Yael Diskin-Posner'
'Ronny Neumann'

_publ_section_title
;
 Photocatalytic Splitting of CS2 to S8 and a Carbon-Sulfur Polymer
 Catalyzed by a Bimetallic Ruthenium(II) Compound with a Tertiary Amine
 Binding Site: Toward Photocatalytic Splitting of CO2?
;
_journal_name_full 'Inorganic Chemistry'
_journal_page_first 11273
_journal_page_last 11275
_journal_paper_doi 10.1021/ic2008045
_journal_volume 50
_journal_year 2011
_chemical_formula_moiety 'C38 H38 N12 Ru2, 4(B F4), 4(H2 O)'
_chemical_formula_sum 'C38 H46 B4 F16 N12 O4 Ru2'
_chemical_formula_weight 1284.25
_chemical_name_systematic
; 
 ? 
;
_space_group_IT_number 15
_symmetry_cell_setting monoclinic
_symmetry_space_group_name_Hall '-C 2yc'
_symmetry_space_group_name_H-M 'C 1 2/c 1'
_atom_sites_solution_hydrogens geom
_atom_sites_solution_primary direct
_atom_sites_solution_secondary difmap
_audit_creation_method SHELXL-97
_cell_angle_alpha 90.00
_cell_angle_beta 108.2960(6)
_cell_angle_gamma 90.00
_cell_formula_units_Z 4
_cell_length_a 16.3580(2)
_cell_length_b 18.9180(3)
_cell_length_c 17.4920(3)
_cell_measurement_reflns_used 7993
_cell_measurement_temperature 120(2)
_cell_measurement_theta_max 33.14
_cell_measurement_theta_min 2.55
_cell_volume 5139.44(14)
_computing_cell_refinement HKL
_computing_data_collection 'Collect package Bruker-Nonius'
_computing_data_reduction HKL
_computing_structure_refinement 'SHELXL-97 (Sheldrick, 1997)'
_computing_structure_solution 'SIR-97 (Altmore et al, 1994)'
_diffrn_ambient_temperature 120(2)
_diffrn_measured_fraction_theta_full .998
_diffrn_measured_fraction_theta_max .998
_diffrn_measurement_device_type 'Bruker - Nonius Kappa CCD'
_diffrn_measurement_method 'Omega ans phi scans'
_diffrn_radiation_monochromator graphite
_diffrn_radiation_source 'fine-focus sealed tube'
_diffrn_radiation_type MoK\a
_diffrn_radiation_wavelength 0.71073
_diffrn_reflns_av_R_equivalents 0.036
_diffrn_reflns_av_sigmaI/netI 0.0388
_diffrn_reflns_limit_h_max 25
_diffrn_reflns_limit_h_min 0
_diffrn_reflns_limit_k_max 29
_diffrn_reflns_limit_k_min 0
_diffrn_reflns_limit_l_max 25
_diffrn_reflns_limit_l_min -26
_diffrn_reflns_number 10055
_diffrn_reflns_theta_full 33.14
_diffrn_reflns_theta_max 33.14
_diffrn_reflns_theta_min 2.98
_exptl_absorpt_coefficient_mu 0.697
_exptl_absorpt_correction_type none
_exptl_crystal_colour orange
_exptl_crystal_density_diffrn 1.660
_exptl_crystal_description prism
_exptl_crystal_F_000 2568
_exptl_crystal_size_max 0.50
_exptl_crystal_size_mid 0.50
_exptl_crystal_size_min 0.50
_refine_diff_density_max 2.431
_refine_diff_density_min -1.390
_refine_diff_density_rms .140
_refine_ls_extinction_method none
_refine_ls_goodness_of_fit_ref 1.076
_refine_ls_hydrogen_treatment constr
_refine_ls_matrix_type full
_refine_ls_number_parameters 353
_refine_ls_number_reflns 9799
_refine_ls_number_restraints 0
_refine_ls_restrained_S_all 1.076
_refine_ls_R_factor_all 0.0764
_refine_ls_R_factor_gt 0.0535
_refine_ls_shift/su_max 0.041
_refine_ls_shift/su_mean 0.001
_refine_ls_structure_factor_coef Fsqd
_refine_ls_weighting_details 'calc w=1/[\s^2^(Fo^2^)+(0.0911P)^2^+11.0249P] where P=(Fo^2^+2Fc^2^)/3'
_refine_ls_weighting_scheme calc
_refine_ls_wR_factor_gt 0.1430
_refine_ls_wR_factor_ref 0.1584
_reflns_number_gt 7320
_reflns_number_total 9799
_reflns_threshold_expression >2sigma(I)
_cod_data_source_file ic2008045_si_005.cif
_cod_data_source_block n277
_cod_original_sg_symbol_Hall -C2yc
_cod_database_code 4326827

loop_
_symmetry_equiv_pos_as_xyz
'x, y, z'
'-x, y, -z+1/2'
'x+1/2, y+1/2, z'
'-x+1/2, y+1/2, -z+1/2'
'-x, -y, -z'
'x, -y, z-1/2'
'-x+1/2, -y+1/2, -z'
'x+1/2, -y+1/2, z-1/2'

loop_
_atom_site_label
_atom_site_type_symbol
_atom_site_fract_x
_atom_site_fract_y
_atom_site_fract_z
_atom_site_U_iso_or_equiv
_atom_site_adp_type
_atom_site_occupancy
_atom_site_symmetry_multiplicity
_atom_site_calc_flag
_atom_site_refinement_flags
_atom_site_disorder_assembly
_atom_site_disorder_group
Ru1 Ru 0.425381(12) 0.295331(9) 0.383971(12) 0.01740(7) Uani 1 1 d . . .
N2 N 0.30374(14) 0.26983(12) 0.38079(14) 0.0214(4) Uani 1 1 d . . .
N3 N 0.35540(13) 0.37361(11) 0.30793(13) 0.0182(4) Uani 1 1 d . . .
C4 C 0.2811(2) 0.21000(14) 0.41084(19) 0.0259(5) Uani 1 1 d . . .
H4 H 0.3243 0.1760 0.4351 0.031 Uiso 1 1 calc R . .
C5 C 0.1971(2) 0.19667(16) 0.4075(2) 0.0331(7) Uani 1 1 d . . .
H5 H 0.1828 0.1540 0.4289 0.040 Uiso 1 1 calc R . .
C6 C 0.1341(2) 0.24575(17) 0.3728(2) 0.0338(7) Uani 1 1 d . . .
H6 H 0.0763 0.2377 0.3713 0.041 Uiso 1 1 calc R . .
C7 C 0.15572(19) 0.30695(17) 0.3400(2) 0.0306(6) Uani 1 1 d . . .
H7 H 0.1130 0.3409 0.3147 0.037 Uiso 1 1 calc R . .
C8 C 0.24171(17) 0.31765(14) 0.34503(17) 0.0227(5) Uani 1 1 d . . .
C9 C 0.27240(16) 0.37855(13) 0.30927(16) 0.0215(5) Uani 1 1 d . . .
C10 C 0.22125(18) 0.43737(15) 0.2799(2) 0.0278(6) Uani 1 1 d . . .
H10 H 0.1641 0.4395 0.2824 0.033 Uiso 1 1 calc R . .
C11 C 0.25431(19) 0.49290(15) 0.2469(2) 0.0309(6) Uani 1 1 d . . .
H11 H 0.2211 0.5343 0.2285 0.037 Uiso 1 1 calc R . .
C12 C 0.33644(18) 0.48697(14) 0.24123(18) 0.0257(5) Uani 1 1 d . . .
H12 H 0.3597 0.5238 0.2175 0.031 Uiso 1 1 calc R . .
C13 C 0.38476(16) 0.42664(12) 0.27047(16) 0.0189(4) Uani 1 1 d . . .
C14 C 0.46769(16) 0.42006(12) 0.25976(15) 0.0191(4) Uani 1 1 d . . .
N15 N 0.48273(15) 0.22140(12) 0.46861(15) 0.0238(4) Uani 1 1 d . . .
C16 C 0.51634(19) 0.18577(15) 0.52204(19) 0.0277(5) Uani 1 1 d . . .
C17 C 0.5588(3) 0.14199(19) 0.5924(2) 0.0410(8) Uani 1 1 d . . .
H17A H 0.6017 0.1704 0.6323 0.062 Uiso 1 1 calc R . .
H17B H 0.5873 0.1019 0.5758 0.062 Uiso 1 1 calc R . .
H17C H 0.5158 0.1244 0.6161 0.062 Uiso 1 1 calc R . .
N18 N 0.54966(14) 0.32103(11) 0.39266(13) 0.0201(4) Uani 1 1 d . . .
C19 C 0.62138(18) 0.33342(14) 0.41091(17) 0.0239(5) Uani 1 1 d . . .
C20 C 0.71274(19) 0.35087(18) 0.4342(2) 0.0364(7) Uani 1 1 d . . .
H20A H 0.7203 0.3956 0.4090 0.055 Uiso 1 1 calc R . .
H20B H 0.7437 0.3132 0.4165 0.055 Uiso 1 1 calc R . .
H20C H 0.7355 0.3556 0.4929 0.055 Uiso 1 1 calc R . .
N21 N 0.43534(15) 0.36660(11) 0.47248(14) 0.0218(4) Uani 1 1 d . . .
C22 C 0.4430(2) 0.41126(15) 0.51826(18) 0.0283(6) Uani 1 1 d . . .
C23 C 0.4542(3) 0.4686(2) 0.5761(2) 0.0470(9) Uani 1 1 d . . .
H23A H 0.5137 0.4858 0.5911 0.070 Uiso 1 1 calc R . .
H23B H 0.4420 0.4513 0.6241 0.070 Uiso 1 1 calc R . .
H23C H 0.4146 0.5072 0.5518 0.070 Uiso 1 1 calc R . .
N24 N 0.41197(14) 0.22700(11) 0.29216(14) 0.0210(4) Uani 1 1 d . . .
C25 C 0.39756(17) 0.18889(14) 0.23923(18) 0.0238(5) Uani 1 1 d . . .
C26 C 0.3814(2) 0.14000(18) 0.1720(2) 0.0348(7) Uani 1 1 d . . .
H26A H 0.4149 0.0967 0.1898 0.052 Uiso 1 1 calc R . .
H26B H 0.3983 0.1620 0.1286 0.052 Uiso 1 1 calc R . .
H26C H 0.3199 0.1283 0.1524 0.052 Uiso 1 1 calc R . .
B27 B 0.3290(2) 0.02377(18) 0.5024(2) 0.0302(7) Uani 1 1 d . . .
F28 F 0.36508(18) -0.04171(12) 0.52871(19) 0.0676(7) Uani 1 1 d . A .
F29A F 0.3839(3) 0.0783(2) 0.5376(4) 0.0676(7) Uani 0.570(6) 1 d P A 1
F30A F 0.2510(4) 0.0331(3) 0.5129(4) 0.0719(14) Uani 0.570(6) 1 d P A 1
F31A F 0.3200(4) 0.0250(4) 0.4231(3) 0.0719(14) Uani 0.570(6) 1 d P A 1
F29B F 0.3527(6) 0.0638(5) 0.5690(6) 0.083(2) Uiso 0.430(6) 1 d P A 2
F30B F 0.2412(4) 0.0224(3) 0.4665(4) 0.0551(17) Uiso 0.430(6) 1 d P A 2
F31B F 0.3681(5) 0.0578(4) 0.4504(5) 0.070(2) Uiso 0.430(6) 1 d P A 2
B32 B 0.1529(3) 0.1695(2) 0.1455(3) 0.0424(9) Uani 1 1 d . . .
F33 F 0.07296(14) 0.19299(13) 0.15144(15) 0.0468(5) Uani 1 1 d . . .
F34 F 0.20639(15) 0.15429(13) 0.22079(15) 0.0502(6) Uani 1 1 d . . .
F35 F 0.14069(19) 0.10730(16) 0.09867(18) 0.0657(7) Uani 1 1 d . . .
F36 F 0.1850(2) 0.21891(17) 0.1061(3) 0.0833(11) Uani 1 1 d . . .
O37 O 0.0000 0.43837(18) 0.2500 0.0351(7) Uani 1 2 d S . .
H37 H 0.0163 0.4691 0.2251 0.046(13) Uiso 1 1 d R . .
O38 O 0.0000 0.11193(19) 0.2500 0.0472(9) Uani 1 2 d S . .
H38 H 0.0328 0.1362 0.2409 0.047(13) Uiso 1 1 d R . .
O39 O 0.4658(2) 0.03679(14) 0.35929(17) 0.0451(6) Uani 1 1 d . . .
H39A H 0.4237 0.0374 0.3830 0.046(13) Uiso 1 1 d R . .
H39B H 0.5156 0.0381 0.3950 0.11(2) Uiso 1 1 d R . .

loop_
_atom_site_aniso_label
_atom_site_aniso_U_11
_atom_site_aniso_U_22
_atom_site_aniso_U_33
_atom_site_aniso_U_23
_atom_site_aniso_U_13
_atom_site_aniso_U_12
Ru1 0.01721(11) 0.01618(10) 0.02046(12) -0.00138(6) 0.00826(8) -0.00298(6)
N2 0.0215(10) 0.0212(9) 0.0242(11) -0.0044(8) 0.0108(8) -0.0063(8)
N3 0.0166(9) 0.0192(9) 0.0209(10) -0.0037(7) 0.0089(8) -0.0028(7)
C4 0.0289(13) 0.0241(12) 0.0270(13) -0.0033(10) 0.0122(11) -0.0084(10)
C5 0.0340(15) 0.0295(13) 0.0433(18) -0.0059(12) 0.0229(14) -0.0145(11)
C6 0.0268(14) 0.0371(15) 0.0437(18) -0.0102(13) 0.0201(13) -0.0136(12)
C7 0.0192(12) 0.0360(14) 0.0403(17) -0.0065(12) 0.0146(12) -0.0064(10)
C8 0.0196(11) 0.0248(11) 0.0263(13) -0.0056(10) 0.0108(10) -0.0053(9)
C9 0.0167(10) 0.0239(11) 0.0256(12) -0.0045(9) 0.0090(9) -0.0031(9)
C10 0.0196(12) 0.0273(12) 0.0395(16) 0.0019(11) 0.0135(11) 0.0027(10)
C11 0.0248(13) 0.0261(12) 0.0444(17) 0.0047(12) 0.0148(12) 0.0055(10)
C12 0.0246(12) 0.0221(11) 0.0336(15) 0.0025(10) 0.0138(11) 0.0032(9)
C13 0.0184(10) 0.0184(10) 0.0214(11) -0.0020(8) 0.0085(9) -0.0012(8)
C14 0.0220(11) 0.0161(9) 0.0211(12) -0.0001(8) 0.0095(9) -0.0004(8)
N15 0.0238(11) 0.0215(9) 0.0272(12) 0.0006(8) 0.0097(9) -0.0041(8)
C16 0.0288(13) 0.0235(11) 0.0325(15) 0.0010(11) 0.0121(12) -0.0036(10)
C17 0.0458(19) 0.0352(16) 0.0438(19) 0.0144(15) 0.0166(15) 0.0056(14)
N18 0.0211(10) 0.0195(9) 0.0211(10) 0.0011(8) 0.0086(8) -0.0002(8)
C19 0.0223(12) 0.0232(11) 0.0265(13) 0.0015(10) 0.0083(10) 0.0006(9)
C20 0.0205(13) 0.0414(16) 0.0470(19) 0.0027(14) 0.0102(13) -0.0041(12)
N21 0.0205(10) 0.0215(9) 0.0250(11) -0.0025(8) 0.0093(8) -0.0052(8)
C22 0.0351(15) 0.0264(12) 0.0280(14) -0.0038(10) 0.0163(12) -0.0105(11)
C23 0.069(3) 0.0368(17) 0.043(2) -0.0183(15) 0.0280(19) -0.0195(17)
N24 0.0188(10) 0.0191(9) 0.0264(11) -0.0007(8) 0.0089(8) -0.0006(8)
C25 0.0192(11) 0.0244(11) 0.0290(14) -0.0016(10) 0.0093(10) 0.0016(9)
C26 0.0295(15) 0.0393(16) 0.0361(17) -0.0191(13) 0.0110(13) -0.0013(12)
B27 0.0338(17) 0.0289(14) 0.0291(16) -0.0026(12) 0.0115(14) -0.0054(13)
F28 0.0610(14) 0.0328(10) 0.0895(18) 0.0141(11) -0.0043(12) -0.0112(9)
F29A 0.0610(14) 0.0328(10) 0.0895(18) 0.0141(11) -0.0043(12) -0.0112(9)
F30A 0.071(3) 0.102(3) 0.051(2) 0.013(2) 0.0305(19) 0.022(2)
F31A 0.071(3) 0.102(3) 0.051(2) 0.013(2) 0.0305(19) 0.022(2)
B32 0.0310(18) 0.049(2) 0.051(2) 0.0154(19) 0.0175(17) 0.0088(16)
F33 0.0297(10) 0.0610(13) 0.0558(14) 0.0193(11) 0.0223(10) 0.0136(9)
F34 0.0394(12) 0.0581(14) 0.0457(13) 0.0003(11) 0.0026(10) 0.0108(10)
F35 0.0670(17) 0.0697(17) 0.0588(16) -0.0056(13) 0.0177(14) 0.0123(14)
F36 0.0642(18) 0.0719(18) 0.138(3) 0.051(2) 0.066(2) 0.0227(15)
O37 0.0325(16) 0.0339(16) 0.0380(18) 0.000 0.0098(14) 0.000
O38 0.063(2) 0.0351(17) 0.060(2) 0.000 0.043(2) 0.000
O39 0.0527(16) 0.0419(13) 0.0421(14) -0.0002(11) 0.0170(13) -0.0061(12)

loop_
_atom_type_symbol
_atom_type_description
_atom_type_scat_dispersion_real
_atom_type_scat_dispersion_imag
_atom_type_scat_source
C C .0033 .0016 'International Tables Vol C Tables 4.2.6.8 and 6.1.1.4'
H H .0000 .0000 'International Tables Vol C Tables 4.2.6.8 and 6.1.1.4'
O O .0106 .0060 'International Tables Vol C Tables 4.2.6.8 and 6.1.1.4'
N N .0061 .0033 'International Tables Vol C Tables 4.2.6.8 and 6.1.1.4'
Ru Ru -1.2594 .8363 'International Tables Vol C Tables 4.2.6.8 and 6.1.1.4'
B B .0013 .0007 'International Tables Vol C Tables 4.2.6.8 and 6.1.1.4'
F F .0171 .0103 'International Tables Vol C Tables 4.2.6.8 and 6.1.1.4'

loop_
_geom_angle_atom_site_label_1
_geom_angle_atom_site_label_2
_geom_angle_atom_site_label_3
_geom_angle
_geom_angle_site_symmetry_1
N24 Ru1 N21 177.53(9) .
N24 Ru1 N2 88.01(9) .
N21 Ru1 N2 91.27(9) .
N24 Ru1 N15 92.79(10) .
N21 Ru1 N15 89.62(10) .
N2 Ru1 N15 94.61(9) .
N24 Ru1 N18 93.92(9) .
N21 Ru1 N18 86.87(9) .
N2 Ru1 N18 177.45(9) .
N15 Ru1 N18 83.64(9) .
N24 Ru1 N3 92.68(9) .
N21 Ru1 N3 84.87(9) .
N2 Ru1 N3 79.26(9) .
N15 Ru1 N3 171.63(9) .
N18 Ru1 N3 102.29(8) .
C4 N2 C8 118.9(2) .
C4 N2 Ru1 125.1(2) .
C8 N2 Ru1 116.01(17) .
C13 N3 C9 117.3(2) .
C13 N3 Ru1 128.67(17) .
C9 N3 Ru1 112.83(17) .
N2 C4 C5 121.9(3) .
N2 C4 H4 119.1 .
C5 C4 H4 119.1 .
C6 C5 C4 119.5(3) .
C6 C5 H5 120.2 .
C4 C5 H5 120.2 .
C5 C6 C7 119.5(3) .
C5 C6 H6 120.3 .
C7 C6 H6 120.3 .
C6 C7 C8 118.6(3) .
C6 C7 H7 120.7 .
C8 C7 H7 120.7 .
N2 C8 C7 121.7(3) .
N2 C8 C9 114.4(2) .
C7 C8 C9 123.9(3) .
N3 C9 C10 122.3(2) .
N3 C9 C8 115.2(2) .
C10 C9 C8 122.5(2) .
C11 C10 C9 119.5(2) .
C11 C10 H10 120.3 .
C9 C10 H10 120.3 .
C12 C11 C10 118.9(3) .
C12 C11 H11 120.6 .
C10 C11 H11 120.6 .
C11 C12 C13 119.5(3) .
C11 C12 H12 120.2 .
C13 C12 H12 120.2 .
N3 C13 C12 122.3(2) .
N3 C13 C14 119.3(2) .
C12 C13 C14 118.4(2) .
C14 C14 C13 170.2(3) 2_655
C16 N15 Ru1 172.6(2) .
N15 C16 C17 178.0(3) .
C16 C17 H17A 109.5 .
C16 C17 H17B 109.5 .
H17A C17 H17B 109.5 .
C16 C17 H17C 109.5 .
H17A C17 H17C 109.5 .
H17B C17 H17C 109.5 .
C19 N18 Ru1 168.5(2) .
N18 C19 C20 178.8(3) .
C19 C20 H20A 109.5 .
C19 C20 H20B 109.5 .
H20A C20 H20B 109.5 .
C19 C20 H20C 109.5 .
H20A C20 H20C 109.5 .
H20B C20 H20C 109.5 .
C22 N21 Ru1 173.9(2) .
N21 C22 C23 178.8(3) .
C22 C23 H23A 109.5 .
C22 C23 H23B 109.5 .
H23A C23 H23B 109.5 .
C22 C23 H23C 109.5 .
H23A C23 H23C 109.5 .
H23B C23 H23C 109.5 .
C25 N24 Ru1 174.6(2) .
N24 C25 C26 178.6(3) .
C25 C26 H26A 109.5 .
C25 C26 H26B 109.5 .
H26A C26 H26B 109.5 .
C25 C26 H26C 109.5 .
H26A C26 H26C 109.5 .
H26B C26 H26C 109.5 .
F29B B27 F31A 142.4(6) .
F29B B27 F30A 80.6(5) .
F31A B27 F30A 109.5(4) .
F29B B27 F30B 112.5(5) .
F31A B27 F30B 76.7(4) .
F31A B27 F29A 107.0(5) .
F30A B27 F29A 110.5(5) .
F30B B27 F29A 131.1(4) .
F29B B27 F28 103.9(5) .
F31A B27 F28 104.7(4) .
F30A B27 F28 113.1(4) .
F30B B27 F28 114.2(4) .
F29A B27 F28 111.7(3) .
F29B B27 F31B 103.6(6) .
F30A B27 F31B 131.3(5) .
F30B B27 F31B 109.4(5) .
F29A B27 F31B 65.5(4) .
F28 B27 F31B 112.7(4) .
F36 B32 F34 113.7(4) .
F36 B32 F35 106.6(4) .
F34 B32 F35 108.3(3) .
F36 B32 F33 109.5(3) .
F34 B32 F33 108.8(3) .
F35 B32 F33 109.8(3) .
H39A O39 H39B 110.5 .

loop_
_geom_bond_atom_site_label_1
_geom_bond_atom_site_label_2
_geom_bond_distance
_geom_bond_site_symmetry_2
Ru1 N24 2.019(2) .
Ru1 N21 2.021(2) .
Ru1 N2 2.031(2) .
Ru1 N15 2.039(2) .
Ru1 N18 2.049(2) .
Ru1 N3 2.078(2) .
N2 C4 1.348(3) .
N2 C8 1.357(4) .
N3 C13 1.365(3) .
N3 C9 1.368(3) .
C4 C5 1.381(4) .
C4 H4 0.9500 .
C5 C6 1.378(5) .
C5 H5 0.9500 .
C6 C7 1.386(4) .
C6 H6 0.9500 .
C7 C8 1.396(4) .
C7 H7 0.9500 .
C8 C9 1.472(4) .
C9 C10 1.390(4) .
C10 C11 1.388(4) .
C10 H10 0.9500 .
C11 C12 1.382(4) .
C11 H11 0.9500 .
C12 C13 1.391(4) .
C12 H12 0.9500 .
C13 C14 1.432(3) .
C14 C14 1.208(5) 2_655
N15 C16 1.143(4) .
C16 C17 1.465(5) .
C17 H17A 0.9800 .
C17 H17B 0.9800 .
C17 H17C 0.9800 .
N18 C19 1.139(3) .
C19 C20 1.458(4) .
C20 H20A 0.9800 .
C20 H20B 0.9800 .
C20 H20C 0.9800 .
N21 C22 1.144(4) .
C22 C23 1.454(4) .
C23 H23A 0.9800 .
C23 H23B 0.9800 .
C23 H23C 0.9800 .
N24 C25 1.138(4) .
C25 C26 1.453(4) .
C26 H26A 0.9800 .
C26 H26B 0.9800 .
C26 H26C 0.9800 .
B27 F29B 1.340(9) .
B27 F31A 1.349(6) .
B27 F30A 1.356(6) .
B27 F30B 1.375(7) .
B27 F29A 1.380(6) .
B27 F28 1.387(4) .
B27 F31B 1.420(9) .
B32 F36 1.359(5) .
B32 F34 1.364(5) .
B32 F35 1.412(6) .
B32 F33 1.415(4) .
O37 H37 0.8200 .
O38 H38 0.7598 .
O39 H39A 0.9088 .
O39 H39B 0.8572 .

loop_
_geom_torsion_atom_site_label_1
_geom_torsion_atom_site_label_2
_geom_torsion_atom_site_label_3
_geom_torsion_atom_site_label_4
_geom_torsion
N24 Ru1 N2 C4 77.1(2)
N21 Ru1 N2 C4 -105.2(2)
N15 Ru1 N2 C4 -15.5(2)
N3 Ru1 N2 C4 170.2(2)
N24 Ru1 N2 C8 -102.6(2)
N21 Ru1 N2 C8 75.0(2)
N15 Ru1 N2 C8 164.71(19)
N3 Ru1 N2 C8 -9.54(19)
N24 Ru1 N3 C13 -91.9(2)
N21 Ru1 N3 C13 88.3(2)
N2 Ru1 N3 C13 -179.4(2)
N18 Ru1 N3 C13 2.7(2)
N24 Ru1 N3 C9 101.18(18)
N21 Ru1 N3 C9 -78.55(18)
N2 Ru1 N3 C9 13.72(17)
N18 Ru1 N3 C9 -164.21(17)
C8 N2 C4 C5 -1.1(4)
Ru1 N2 C4 C5 179.1(2)
N2 C4 C5 C6 -0.3(5)
C4 C5 C6 C7 1.6(5)
C5 C6 C7 C8 -1.5(5)
C4 N2 C8 C7 1.2(4)
Ru1 N2 C8 C7 -179.0(2)
C4 N2 C8 C9 -175.9(2)
Ru1 N2 C8 C9 3.9(3)
C6 C7 C8 N2 0.1(4)
C6 C7 C8 C9 176.9(3)
C13 N3 C9 C10 -5.1(4)
Ru1 N3 C9 C10 163.4(2)
C13 N3 C9 C8 175.7(2)
Ru1 N3 C9 C8 -15.8(3)
N2 C8 C9 N3 8.2(3)
C7 C8 C9 N3 -168.8(3)
N2 C8 C9 C10 -171.0(3)
C7 C8 C9 C10 12.0(4)
N3 C9 C10 C11 1.0(4)
C8 C9 C10 C11 -179.9(3)
C9 C10 C11 C12 2.5(5)
C10 C11 C12 C13 -1.7(5)
C9 N3 C13 C12 6.0(4)
Ru1 N3 C13 C12 -160.4(2)
C9 N3 C13 C14 -173.2(2)
Ru1 N3 C13 C14 20.4(3)
C11 C12 C13 N3 -2.7(4)
C11 C12 C13 C14 176.5(3)
N24 Ru1 N18 C19 -131.9(11)
N21 Ru1 N18 C19 50.4(11)
N15 Ru1 N18 C19 -39.6(11)
N3 Ru1 N18 C19 134.5(11)
